data_7213943
loop_
_publ_author_name
'Guo, Huadong'
'Guo, Xianmin'
'Zou, Hengye'
'Qi, Yanjuan'
'Chen, Ruizhan'

_publ_section_title
;
 Syntheses, structures and luminescent properties of seven metal--organic
 frameworks constructed with a rigid bis(imidazole) ligand and versatile
 carboxylate acids
;
_journal_issue 11
_journal_name_full CrystEngComm
_journal_page_first 2176
_journal_paper_doi 10.1039/c3ce42339e
_journal_volume 16
_journal_year 2014
_chemical_formula_moiety 'C37 H42 Cd2 N4 O10'
_chemical_formula_sum 'C37 H42 Cd2 N4 O10'
_chemical_formula_weight 927.55
_chemical_melting_point ?
_chemical_name_systematic
;
 ?
;
_space_group_IT_number 2
_symmetry_cell_setting triclinic
_symmetry_space_group_name_Hall '-P 1'
_symmetry_space_group_name_H-M 'P -1'
_atom_sites_solution_hydrogens geom
_atom_sites_solution_primary direct
_atom_sites_solution_secondary difmap
_audit_creation_method SHELXL-97
_cell_angle_alpha 97.373(5)
_cell_angle_beta 93.976(5)
_cell_angle_gamma 114.192(5)
_cell_formula_units_Z 2
_cell_length_a 11.774(5)
_cell_length_b 11.812(5)
_cell_length_c 14.993(5)
_cell_measurement_reflns_used 7295
_cell_measurement_temperature 293(2)
_cell_measurement_theta_max 26.02
_cell_measurement_theta_min 1.61
_cell_volume 1869.1(13)
_computing_cell_refinement 'Bruker SMART'
_computing_data_collection 'Bruker SMART'
_computing_data_reduction 'Bruker SAINT'
_computing_molecular_graphics SHELXP-97
_computing_publication_material SHELXTL
_computing_structure_refinement 'SHELXL-97 (Sheldrick, 1997)'
_computing_structure_solution 'SHELXS-97 (Sheldrick, 1990)'
_diffrn_ambient_temperature 293(2)
_diffrn_detector_area_resol_mean 9.00cm
_diffrn_measured_fraction_theta_full 0.991
_diffrn_measured_fraction_theta_max 0.991
_diffrn_measurement_device_type 'CCD area detector'
_diffrn_measurement_method 'phi and omega scans'
_diffrn_radiation_monochromator graphite
_diffrn_radiation_source 'fine-focus sealed tube'
_diffrn_radiation_type MoK\a
_diffrn_radiation_wavelength 0.71069
_diffrn_reflns_av_R_equivalents 0.0201
_diffrn_reflns_av_sigmaI/netI 0.0435
_diffrn_reflns_limit_h_max 14
_diffrn_reflns_limit_h_min -13
_diffrn_reflns_limit_k_max 11
_diffrn_reflns_limit_k_min -14
_diffrn_reflns_limit_l_max 17
_diffrn_reflns_limit_l_min -18
_diffrn_reflns_number 10470
_diffrn_reflns_theta_full 26.00
_diffrn_reflns_theta_max 26.00
_diffrn_reflns_theta_min 1.38
_diffrn_standards_decay_% none
_diffrn_standards_interval_count none
_diffrn_standards_interval_time none
_diffrn_standards_number none
_exptl_absorpt_coefficient_mu 1.200
_exptl_absorpt_correction_T_max 0.728
_exptl_absorpt_correction_T_min 0.716
_exptl_absorpt_correction_type empirical
_exptl_absorpt_process_details SADABS
_exptl_crystal_colour yellow
_exptl_crystal_density_diffrn 1.648
_exptl_crystal_density_method 'not measured'
_exptl_crystal_description block
_exptl_crystal_F_000 936
_exptl_crystal_size_max 0.28
_exptl_crystal_size_mid 0.26
_exptl_crystal_size_min 0.26
_refine_diff_density_max 0.985
_refine_diff_density_min -0.499
_refine_diff_density_rms 0.129
_refine_ls_extinction_method none
_refine_ls_goodness_of_fit_ref 1.075
_refine_ls_hydrogen_treatment mixed
_refine_ls_matrix_type full
_refine_ls_number_parameters 473
_refine_ls_number_reflns 7295
_refine_ls_number_restraints 0
_refine_ls_restrained_S_all 1.075
_refine_ls_R_factor_all 0.0542
_refine_ls_R_factor_gt 0.0380
_refine_ls_shift/su_max 0.001
_refine_ls_shift/su_mean 0.000
_refine_ls_structure_factor_coef Fsqd
_refine_ls_weighting_details 'calc w=1/[\s^2^(Fo^2^)+(0.0617P)^2^+1.0922P] where P=(Fo^2^+2Fc^2^)/3'
_refine_ls_weighting_scheme calc
_refine_ls_wR_factor_gt 0.1011
_refine_ls_wR_factor_ref 0.1128
_reflns_number_gt 5787
_reflns_number_total 7295
_reflns_threshold_expression >2sigma(I)
_cod_data_source_file c3ce42339e.txt
_cod_data_source_block 4
_cod_depositor_comments
;
The following automatic conversions were performed:

'_chemical_melting_point' value 'not measured' was changed to '?' -
the value is undefined or not given.

Automatic conversion script
Id: cif_fix_values 2281 2013-09-26 08:29:07Z andrius 
;
_cod_original_sg_symbol_H-M p-1
_cod_database_code 7213943

loop_
_symmetry_equiv_pos_as_xyz
'x, y, z'
'-x, -y, -z'

loop_
_atom_site_label
_atom_site_type_symbol
_atom_site_fract_x
_atom_site_fract_y
_atom_site_fract_z
_atom_site_U_iso_or_equiv
_atom_site_adp_type
_atom_site_occupancy
_atom_site_symmetry_multiplicity
_atom_site_calc_flag
_atom_site_refinement_flags
C1 C 0.1575(5) -0.0125(5) 0.6419(4) 0.0374(12) Uani 1 1 d .
C2 C 0.0145(11) -0.0493(12) 0.6309(9) 0.046(3) Uiso 0.50 1 d P
C2' C 0.0327(8) -0.0258(8) 0.6787(6) 0.0201(18) Uiso 0.50 1 d P
C3' C -0.0681(10) -0.1681(10) 0.6454(7) 0.0362(17) Uiso 0.50 1 d P
C3 C -0.0484(10) -0.1317(10) 0.6981(7) 0.0362(17) Uiso 0.50 1 d P
C4 C -0.1941(5) -0.1776(7) 0.6802(6) 0.072(2) Uani 1 1 d .
C5' C -0.2427(7) -0.0974(8) 0.6325(6) 0.0137(16) Uiso 0.50 1 d P
C5 C -0.2294(10) -0.0655(11) 0.6741(8) 0.039(3) Uiso 0.50 1 d P
C6' C -0.1476(10) 0.0436(10) 0.6659(8) 0.038(2) Uiso 0.50 1 d P
C6 C -0.1595(10) 0.0183(10) 0.6102(8) 0.040(2) Uiso 0.50 1 d P
C7 C -0.0169(5) 0.0608(6) 0.6327(6) 0.068(2) Uani 1 1 d .
C8 C -0.3729(4) -0.1143(5) 0.6540(3) 0.0336(11) Uani 1 1 d .
C9 C -0.4491(5) 0.0612(5) 0.8198(3) 0.0301(11) Uani 1 1 d .
C10 C -0.4818(5) 0.0036(5) 0.9048(3) 0.0373(12) Uani 1 1 d .
H10 H -0.5160 -0.0878 0.8850 0.045 Uiso 1 1 calc R
C11 C -0.5872(5) 0.0289(6) 0.9431(3) 0.0388(13) Uani 1 1 d .
H11A H -0.6587 -0.0007 0.8961 0.047 Uiso 1 1 calc R
H11B H -0.5591 0.1189 0.9615 0.047 Uiso 1 1 calc R
C12 C -0.6278(5) -0.0366(6) 1.0242(4) 0.0487(15) Uani 1 1 d .
H12A H -0.6891 -0.0119 1.0502 0.058 Uiso 1 1 calc R
H12B H -0.6675 -0.1271 1.0039 0.058 Uiso 1 1 calc R
C13 C -0.2092(4) 0.2974(4) 0.5558(3) 0.0253(10) Uani 1 1 d .
C14 C -0.1101(4) 0.3844(4) 0.5057(3) 0.0309(11) Uani 1 1 d .
H14 H -0.1302 0.3464 0.4413 0.037 Uiso 1 1 calc R
C15 C -0.1167(5) 0.5110(5) 0.5140(5) 0.0492(16) Uani 1 1 d .
H15A H -0.1010 0.5489 0.5776 0.059 Uiso 1 1 calc R
H15B H -0.2003 0.4986 0.4900 0.059 Uiso 1 1 calc R
C16 C -0.0199(5) 0.6002(5) 0.4624(5) 0.0504(16) Uani 1 1 d .
H16A H -0.0408 0.5666 0.3980 0.060 Uiso 1 1 calc R
H16B H -0.0227 0.6817 0.4719 0.060 Uiso 1 1 calc R
C17 C 0.1879(5) -0.2748(5) 0.7618(3) 0.0320(11) Uani 1 1 d .
H17 H 0.1613 -0.2105 0.7691 0.038 Uiso 1 1 calc R
C18 C 0.2882(5) -0.3839(5) 0.7226(3) 0.0354(12) Uani 1 1 d .
H18 H 0.3460 -0.4089 0.6974 0.043 Uiso 1 1 calc R
C19 C 0.1993(5) -0.4530(5) 0.7707(4) 0.0371(12) Uani 1 1 d .
H19 H 0.1841 -0.5325 0.7837 0.044 Uiso 1 1 calc R
C20 C 0.0327(4) -0.4139(5) 0.8475(3) 0.0282(10) Uani 1 1 d .
C21 C -0.0542(5) -0.5388(5) 0.8365(3) 0.0310(11) Uani 1 1 d .
H21 H -0.0457 -0.6001 0.7955 0.037 Uiso 1 1 calc R
C22 C -0.1527(4) -0.5715(4) 0.8867(3) 0.0316(11) Uani 1 1 d .
H22 H -0.2089 -0.6556 0.8817 0.038 Uiso 1 1 calc R
C23 C -0.1682(4) -0.4795(4) 0.9443(3) 0.0281(10) Uani 1 1 d .
C24 C -0.0814(4) -0.3521(4) 0.9536(3) 0.0297(10) Uani 1 1 d .
C25 C 0.0200(4) -0.3196(5) 0.9064(3) 0.0314(11) Uani 1 1 d .
H25 H 0.0792 -0.2364 0.9136 0.038 Uiso 1 1 calc R
C26 C -0.8810(4) 0.2679(4) 0.9816(3) 0.0306(11) Uani 1 1 d .
C27 C -0.9853(5) 0.1901(5) 0.9029(4) 0.0499(16) Uani 1 1 d .
H27A H -0.9579 0.1383 0.8636 0.075 Uiso 1 1 calc R
H27B H -1.0042 0.2456 0.8694 0.075 Uiso 1 1 calc R
H27C H -1.0592 0.1376 0.9264 0.075 Uiso 1 1 calc R
C28 C -0.8426(6) 0.1820(5) 1.0325(4) 0.0516(15) Uani 1 1 d .
H28A H -0.8195 0.1292 0.9906 0.077 Uiso 1 1 calc R
H28B H -0.9118 0.1305 1.0608 0.077 Uiso 1 1 calc R
H28C H -0.7723 0.2326 1.0782 0.077 Uiso 1 1 calc R
C29 C -0.7655(4) 0.3661(4) 0.9499(3) 0.0289(10) Uani 1 1 d .
C30 C -0.7367(4) 0.4868(4) 0.9963(3) 0.0272(10) Uani 1 1 d .
C31 C -0.6325(4) 0.5890(5) 0.9798(3) 0.0314(11) Uani 1 1 d .
H31 H -0.6131 0.6699 1.0099 0.038 Uiso 1 1 calc R
C32 C -0.5576(5) 0.5691(5) 0.9179(3) 0.0327(11) Uani 1 1 d .
H32 H -0.4858 0.6366 0.9083 0.039 Uiso 1 1 calc R
C33 C -0.5885(4) 0.4505(5) 0.8708(3) 0.0300(11) Uani 1 1 d .
C34 C -0.6932(4) 0.3472(4) 0.8859(3) 0.0296(10) Uani 1 1 d .
H34 H -0.7140 0.2671 0.8537 0.036 Uiso 1 1 calc R
C35 C -0.4265(5) 0.5212(5) 0.7628(4) 0.0420(13) Uani 1 1 d .
H35 H -0.4102 0.6059 0.7675 0.050 Uiso 1 1 calc R
C36 C -0.3738(5) 0.4591(5) 0.7120(4) 0.0447(14) Uani 1 1 d .
H36 H -0.3137 0.4957 0.6747 0.054 Uiso 1 1 calc R
C37 C -0.5022(5) 0.3224(4) 0.7783(3) 0.0322(11) Uani 1 1 d .
H37 H -0.5498 0.2466 0.7968 0.039 Uiso 1 1 calc R
N1 N 0.2812(4) -0.2721(4) 0.7162(3) 0.0279(9) Uani 1 1 d .
N2 N 0.1363(4) -0.3812(4) 0.7964(3) 0.0284(9) Uani 1 1 d .
N3 N -0.4195(4) 0.3349(4) 0.7217(3) 0.0328(9) Uani 1 1 d .
N4 N -0.5109(4) 0.4322(4) 0.8071(3) 0.0300(9) Uani 1 1 d .
O1 O 0.1846(3) -0.1047(3) 0.6381(3) 0.0408(9) Uani 1 1 d .
O2 O 0.2326(3) 0.0962(4) 0.6337(3) 0.0562(12) Uani 1 1 d .
O3 O -0.4374(4) -0.1947(4) 0.6941(3) 0.0626(13) Uani 1 1 d .
O4 O -0.4177(3) -0.0478(3) 0.6127(2) 0.0263(7) Uani 1 1 d .
O5 O -0.5390(3) 0.0419(3) 0.7604(2) 0.0343(8) Uani 1 1 d .
O6 O -0.3366(3) 0.1236(3) 0.8090(2) 0.0385(9) Uani 1 1 d .
O7 O -0.1863(3) 0.3031(3) 0.6392(2) 0.0378(9) Uani 1 1 d .
O8 O -0.3160(3) 0.2225(3) 0.5140(2) 0.0341(8) Uani 1 1 d .
OW1 O -0.5766(3) 0.0734(3) 0.5735(2) 0.0256(7) Uani 1 1 d .
OW2 O 0.2850(9) 0.3428(7) 0.6152(8) 0.196(5) Uani 1 1 d .
Cd1 Cd -0.38054(3) 0.16845(3) 0.66353(2) 0.02234(10) Uani 1 1 d .
Cd2 Cd 0.37257(3) -0.12248(3) 0.63391(2) 0.02229(10) Uani 1 1 d .

loop_
_atom_site_aniso_label
_atom_site_aniso_U_11
_atom_site_aniso_U_22
_atom_site_aniso_U_33
_atom_site_aniso_U_23
_atom_site_aniso_U_13
_atom_site_aniso_U_12
C1 0.024(3) 0.036(3) 0.059(3) 0.018(3) 0.014(2) 0.015(2)
C4 0.024(3) 0.068(4) 0.152(7) 0.073(5) 0.034(4) 0.027(3)
C7 0.027(3) 0.050(4) 0.149(7) 0.051(4) 0.034(4) 0.023(3)
C8 0.023(2) 0.040(3) 0.041(3) 0.010(2) 0.008(2) 0.015(2)
C9 0.041(3) 0.030(3) 0.022(2) 0.008(2) 0.011(2) 0.015(2)
C10 0.032(3) 0.050(3) 0.031(3) 0.019(2) 0.008(2) 0.014(2)
C11 0.031(3) 0.058(4) 0.030(3) 0.019(3) 0.007(2) 0.018(3)
C12 0.041(3) 0.071(4) 0.037(3) 0.020(3) 0.011(2) 0.023(3)
C13 0.025(2) 0.023(2) 0.024(2) 0.0035(19) 0.0107(19) 0.004(2)
C14 0.023(2) 0.028(3) 0.027(2) 0.007(2) 0.0103(19) -0.004(2)
C15 0.028(3) 0.041(3) 0.090(5) 0.037(3) 0.034(3) 0.015(3)
C16 0.036(3) 0.043(3) 0.083(4) 0.042(3) 0.028(3) 0.015(3)
C17 0.034(3) 0.034(3) 0.034(3) 0.014(2) 0.014(2) 0.017(2)
C18 0.033(3) 0.043(3) 0.043(3) 0.014(2) 0.017(2) 0.024(2)
C19 0.040(3) 0.035(3) 0.048(3) 0.020(2) 0.018(2) 0.022(2)
C20 0.029(2) 0.034(3) 0.023(2) 0.011(2) 0.0115(19) 0.012(2)
C21 0.032(3) 0.031(3) 0.027(2) 0.003(2) 0.009(2) 0.010(2)
C22 0.030(3) 0.022(2) 0.033(3) 0.001(2) 0.009(2) 0.001(2)
C23 0.026(2) 0.024(2) 0.026(2) 0.0004(19) 0.0066(19) 0.003(2)
C24 0.032(3) 0.025(2) 0.029(2) 0.005(2) 0.012(2) 0.008(2)
C25 0.028(3) 0.027(3) 0.034(3) 0.007(2) 0.013(2) 0.005(2)
C26 0.031(3) 0.021(2) 0.036(3) 0.004(2) 0.017(2) 0.005(2)
C27 0.041(3) 0.040(3) 0.048(3) -0.009(3) 0.017(3) 0.000(3)
C28 0.058(4) 0.037(3) 0.070(4) 0.020(3) 0.028(3) 0.023(3)
C29 0.027(2) 0.026(3) 0.032(2) 0.005(2) 0.009(2) 0.010(2)
C30 0.024(2) 0.025(2) 0.028(2) 0.0015(19) 0.0079(19) 0.006(2)
C31 0.028(3) 0.023(2) 0.036(3) 0.000(2) 0.010(2) 0.005(2)
C32 0.027(3) 0.026(3) 0.041(3) 0.005(2) 0.014(2) 0.005(2)
C33 0.032(3) 0.034(3) 0.028(2) 0.007(2) 0.012(2) 0.017(2)
C34 0.032(3) 0.023(2) 0.036(3) 0.006(2) 0.012(2) 0.011(2)
C35 0.044(3) 0.028(3) 0.057(3) 0.016(3) 0.029(3) 0.013(2)
C36 0.046(3) 0.037(3) 0.053(3) 0.013(3) 0.034(3) 0.014(3)
C37 0.034(3) 0.024(2) 0.041(3) 0.009(2) 0.014(2) 0.012(2)
N1 0.024(2) 0.032(2) 0.030(2) 0.0115(17) 0.0089(16) 0.0120(17)
N2 0.026(2) 0.031(2) 0.029(2) 0.0099(17) 0.0120(16) 0.0102(18)
N3 0.031(2) 0.032(2) 0.034(2) 0.0035(18) 0.0130(18) 0.0112(19)
N4 0.028(2) 0.026(2) 0.038(2) 0.0080(18) 0.0150(17) 0.0111(17)
O1 0.0238(18) 0.037(2) 0.072(3) 0.0229(19) 0.0177(17) 0.0170(16)
O2 0.030(2) 0.040(2) 0.110(4) 0.023(2) 0.031(2) 0.0192(18)
O3 0.032(2) 0.065(3) 0.111(4) 0.060(3) 0.032(2) 0.024(2)
O4 0.0208(16) 0.0347(18) 0.0282(16) 0.0066(14) 0.0045(13) 0.0162(14)
O5 0.044(2) 0.037(2) 0.0219(16) 0.0032(15) 0.0008(15) 0.0188(17)
O6 0.036(2) 0.039(2) 0.0292(18) 0.0097(16) 0.0108(15) 0.0018(17)
O7 0.0259(18) 0.045(2) 0.0257(17) 0.0067(16) 0.0085(14) -0.0021(16)
O8 0.0212(17) 0.0344(19) 0.0283(17) -0.0002(15) 0.0076(14) -0.0056(15)
OW1 0.0175(15) 0.0327(18) 0.0265(16) 0.0085(14) 0.0042(12) 0.0093(14)
OW2 0.163(8) 0.083(5) 0.332(14) 0.006(7) -0.067(8) 0.067(5)
Cd1 0.01901(18) 0.02393(19) 0.02156(17) 0.00655(13) 0.00851(13) 0.00494(14)
Cd2 0.01483(17) 0.02545(19) 0.02456(18) 0.00578(14) 0.00650(12) 0.00549(14)

loop_
_atom_type_symbol
_atom_type_description
_atom_type_scat_dispersion_real
_atom_type_scat_dispersion_imag
_atom_type_scat_source
C C 0.0033 0.0016 'International Tables Vol C Tables 4.2.6.8 and 6.1.1.4'
H H 0.0000 0.0000 'International Tables Vol C Tables 4.2.6.8 and 6.1.1.4'
N N 0.0061 0.0033 'International Tables Vol C Tables 4.2.6.8 and 6.1.1.4'
O O 0.0106 0.0060 'International Tables Vol C Tables 4.2.6.8 and 6.1.1.4'
Cd Cd -0.8075 1.2024 'International Tables Vol C Tables 4.2.6.8 and 6.1.1.4'

loop_
_geom_angle_atom_site_label_1
_geom_angle_atom_site_label_2
_geom_angle_atom_site_label_3
_geom_angle
_geom_angle_site_symmetry_1
_geom_angle_site_symmetry_3
O1 C1 O2 124.4(5) . .
O1 C1 C2 113.7(6) . .
O2 C1 C2 119.9(6) . .
O1 C1 C2' 117.7(5) . .
O2 C1 C2' 116.7(5) . .
C2 C1 C2' 26.7(5) . .
C2' C2 C3' 92.3(15) . .
C2' C2 C7 83.2(14) . .
C3' C2 C7 124.5(10) . .
C2' C2 C3 60.2(13) . .
C3' C2 C3 32.4(6) . .
C7 C2 C3 112.4(10) . .
C2' C2 C1 77.6(13) . .
C3' C2 C1 119.5(10) . .
C7 C2 C1 113.3(8) . .
C3 C2 C1 111.2(9) . .
C2 C2' C3 91.4(15) . .
C2 C2' C1 75.7(13) . .
C3 C2' C1 122.8(8) . .
C2 C2' C7 69.8(13) . .
C3 C2' C7 119.2(8) . .
C1 C2' C7 108.0(6) . .
C2 C2' C3' 60.9(13) . .
C3 C2' C3' 30.7(6) . .
C1 C2' C3' 107.5(7) . .
C7 C2' C3' 107.3(7) . .
C3 C3' C2 81.3(13) . .
C3 C3' C4 74.4(11) . .
C2 C3' C4 116.2(9) . .
C3 C3' C2' 54.8(11) . .
C2 C3' C2' 26.7(5) . .
C4 C3' C2' 106.4(8) . .
C3' C3 C2' 94.6(13) . .
C3' C3 C2 66.3(12) . .
C2' C3 C2 28.5(5) . .
C3' C3 C4 75.4(12) . .
C2' C3 C4 123.9(9) . .
C2 C3 C4 110.4(8) . .
C5' C4 C5 24.8(4) . .
C5' C4 C3 117.3(6) . .
C5 C4 C3 111.2(7) . .
C5' C4 C3' 109.4(6) . .
C5 C4 C3' 117.4(7) . .
C3 C4 C3' 30.2(5) . .
C5 C5' C6 84.5(14) . .
C5 C5' C4 80.7(13) . .
C6 C5' C4 121.2(7) . .
C5 C5' C8 78.6(13) . .
C6 C5' C8 119.6(7) . .
C4 C5' C8 112.5(6) . .
C5 C5' C6' 52.8(13) . .
C6 C5' C6' 31.9(5) . .
C4 C5' C6' 107.2(7) . .
C8 C5' C6' 108.9(7) . .
C5' C5 C6' 103.1(16) . .
C5' C5 C6 69.6(13) . .
C6' C5 C6 33.6(6) . .
C5' C5 C8 76.6(13) . .
C6' C5 C8 126.2(10) . .
C6 C5 C8 113.4(9) . .
C5' C5 C4 74.5(13) . .
C6' C5 C4 122.0(10) . .
C6 C5 C4 113.4(9) . .
C8 C5 C4 109.9(8) . .
C6 C6' C5 88.0(14) . .
C6 C6' C5' 63.9(11) . .
C5 C6' C5' 24.2(6) . .
C6 C6' C7 71.2(11) . .
C5 C6' C7 120.8(10) . .
C5' C6' C7 107.4(8) . .
C6' C6 C5' 84.2(12) . .
C6' C6 C5 58.4(11) . .
C5' C6 C5 25.9(5) . .
C6' C6 C7 78.1(12) . .
C5' C6 C7 119.0(8) . .
C5 C6 C7 110.7(9) . .
C2 C7 C6 111.2(8) . .
C2 C7 C2' 27.0(5) . .
C6 C7 C2' 119.3(6) . .
C2 C7 C6' 116.0(7) . .
C6 C7 C6' 30.8(5) . .
C2' C7 C6' 108.8(7) . .
O3 C8 O4 121.6(4) . .
O3 C8 C5' 123.8(5) . .
O4 C8 C5' 113.8(5) . .
O3 C8 C5 118.1(6) . .
O4 C8 C5 118.2(6) . .
C5' C8 C5 24.8(4) . .
O6 C9 O5 121.7(4) . .
O6 C9 C10 121.2(4) . .
O5 C9 C10 117.2(4) . .
C12 C10 C9 115.0(4) 2_457 .
C12 C10 C11 112.2(4) 2_457 .
C9 C10 C11 111.1(4) . .
C12 C10 H10 105.9 2_457 .
C9 C10 H10 105.9 . .
C11 C10 H10 105.9 . .
C10 C11 C12 111.7(5) . .
C10 C11 H11A 109.3 . .
C12 C11 H11A 109.3 . .
C10 C11 H11B 109.3 . .
C12 C11 H11B 109.3 . .
H11A C11 H11B 107.9 . .
C10 C12 C11 111.5(5) 2_457 .
C10 C12 H12A 109.3 2_457 .
C11 C12 H12A 109.3 . .
C10 C12 H12B 109.3 2_457 .
C11 C12 H12B 109.3 . .
H12A C12 H12B 108.0 . .
O7 C13 O8 119.8(4) . .
O7 C13 C14 119.8(4) . .
O8 C13 C14 120.3(4) . .
O7 C13 Cd1 55.0(2) . .
O8 C13 Cd1 65.0(2) . .
C14 C13 Cd1 172.3(3) . .
C16 C14 C15 111.2(4) 2_566 .
C16 C14 C13 112.7(4) 2_566 .
C15 C14 C13 109.8(4) . .
C16 C14 H14 107.7 2_566 .
C15 C14 H14 107.7 . .
C13 C14 H14 107.7 . .
C14 C15 C16 111.2(4) . .
C14 C15 H15A 109.4 . .
C16 C15 H15A 109.4 . .
C14 C15 H15B 109.4 . .
C16 C15 H15B 109.4 . .
H15A C15 H15B 108.0 . .
C14 C16 C15 110.8(5) 2_566 .
C14 C16 H16A 109.5 2_566 .
C15 C16 H16A 109.5 . .
C14 C16 H16B 109.5 2_566 .
C15 C16 H16B 109.5 . .
H16A C16 H16B 108.1 . .
N1 C17 N2 112.1(4) . .
N1 C17 H17 124.0 . .
N2 C17 H17 124.0 . .
C19 C18 N1 110.7(4) . .
C19 C18 H18 124.7 . .
N1 C18 H18 124.7 . .
C18 C19 N2 105.7(4) . .
C18 C19 H19 127.1 . .
N2 C19 H19 127.1 . .
C21 C20 C25 121.3(4) . .
C21 C20 N2 119.3(4) . .
C25 C20 N2 119.4(4) . .
C22 C21 C20 119.7(4) . .
C22 C21 H21 120.2 . .
C20 C21 H21 120.2 . .
C21 C22 C23 119.9(4) . .
C21 C22 H22 120.0 . .
C23 C22 H22 120.0 . .
C22 C23 C24 120.2(4) . .
C22 C23 C30 131.5(4) . 2_457
C24 C23 C30 108.3(4) . 2_457
C25 C24 C23 120.0(4) . .
C25 C24 C26 129.0(4) . 2_457
C23 C24 C26 111.0(4) . 2_457
C24 C25 C20 118.7(4) . .
C24 C25 H25 120.6 . .
C20 C25 H25 120.6 . .
C24 C26 C27 112.1(4) 2_457 .
C24 C26 C28 110.5(4) 2_457 .
C27 C26 C28 110.7(5) . .
C24 C26 C29 101.0(4) 2_457 .
C27 C26 C29 112.2(4) . .
C28 C26 C29 110.1(4) . .
C26 C27 H27A 109.5 . .
C26 C27 H27B 109.5 . .
H27A C27 H27B 109.5 . .
C26 C27 H27C 109.5 . .
H27A C27 H27C 109.5 . .
H27B C27 H27C 109.5 . .
C26 C28 H28A 109.5 . .
C26 C28 H28B 109.5 . .
H28A C28 H28B 109.5 . .
C26 C28 H28C 109.5 . .
H28A C28 H28C 109.5 . .
H28B C28 H28C 109.5 . .
C34 C29 C30 120.8(4) . .
C34 C29 C26 128.5(4) . .
C30 C29 C26 110.7(4) . .
C31 C30 C29 119.8(4) . .
C31 C30 C23 131.3(4) . 2_457
C29 C30 C23 108.9(4) . 2_457
C32 C31 C30 119.3(5) . .
C32 C31 H31 120.4 . .
C30 C31 H31 120.4 . .
C33 C32 C31 120.5(4) . .
C33 C32 H32 119.7 . .
C31 C32 H32 119.7 . .
C32 C33 C34 121.0(4) . .
C32 C33 N4 119.7(4) . .
C34 C33 N4 119.4(4) . .
C29 C34 C33 118.6(4) . .
C29 C34 H34 120.7 . .
C33 C34 H34 120.7 . .
C36 C35 N4 105.6(5) . .
C36 C35 H35 127.2 . .
N4 C35 H35 127.2 . .
C35 C36 N3 111.7(4) . .
C35 C36 H36 124.2 . .
N3 C36 H36 124.2 . .
N3 C37 N4 112.7(4) . .
N3 C37 H37 123.7 . .
N4 C37 H37 123.7 . .
C17 N1 C18 104.6(4) . .
C17 N1 Cd2 122.2(3) . .
C18 N1 Cd2 132.5(3) . .
C17 N2 C19 107.0(4) . .
C17 N2 C20 125.9(4) . .
C19 N2 C20 127.1(4) . .
C37 N3 C36 104.5(4) . .
C37 N3 Cd1 121.0(3) . .
C36 N3 Cd1 134.4(3) . .
C37 N4 C35 105.6(4) . .
C37 N4 C33 126.3(4) . .
C35 N4 C33 128.2(4) . .
C1 O1 Cd2 132.5(3) . .
C8 O4 Cd2 105.8(3) . 1_455
C8 O4 Cd1 126.9(3) . .
Cd2 O4 Cd1 92.54(10) 1_455 .
C9 O5 Cd2 127.5(3) . 1_455
C9 O5 Cd1 88.9(3) . .
Cd2 O5 Cd1 88.32(11) 1_455 .
C9 O6 Cd1 96.6(3) . .
C13 O7 Cd1 98.4(3) . .
C13 O8 Cd2 130.0(3) . 2_556
C13 O8 Cd1 87.7(2) . .
Cd2 O8 Cd1 136.07(14) 2_556 .
Cd1 OW1 Cd2 91.08(10) . 1_455
O7 Cd1 N3 90.21(14) . .
O7 Cd1 OW1 133.13(11) . .
N3 Cd1 OW1 91.22(13) . .
O7 Cd1 O6 101.70(12) . .
N3 Cd1 O6 93.66(14) . .
OW1 Cd1 O6 124.92(11) . .
O7 Cd1 O4 110.91(12) . .
N3 Cd1 O4 158.86(13) . .
OW1 Cd1 O4 73.83(11) . .
O6 Cd1 O4 83.32(12) . .
O7 Cd1 O8 53.94(11) . .
N3 Cd1 O8 101.83(13) . .
OW1 Cd1 O8 80.03(10) . .
O6 Cd1 O8 150.56(12) . .
O4 Cd1 O8 90.43(11) . .
O7 Cd1 O5 153.98(11) . .
N3 Cd1 O5 86.37(13) . .
OW1 Cd1 O5 72.79(11) . .
O6 Cd1 O5 52.91(11) . .
O4 Cd1 O5 75.09(11) . .
O8 Cd1 O5 151.80(10) . .
O7 Cd1 C13 26.67(12) . .
N3 Cd1 C13 95.61(14) . .
OW1 Cd1 C13 106.77(12) . .
O6 Cd1 C13 127.15(13) . .
O4 Cd1 C13 102.90(12) . .
O8 Cd1 C13 27.30(11) . .
O5 Cd1 C13 177.99(12) . .
O7 Cd1 Cd2 152.61(9) . 1_455
N3 Cd1 Cd2 116.33(10) . 1_455
OW1 Cd1 Cd2 45.79(8) . 1_455
O6 Cd1 Cd2 84.12(8) . 1_455
O4 Cd1 Cd2 42.61(7) . 1_455
O8 Cd1 Cd2 110.29(7) . 1_455
O5 Cd1 Cd2 43.64(7) . 1_455
C13 Cd1 Cd2 134.69(9) . 1_455
N1 Cd2 O8 105.44(13) . 2_556
N1 Cd2 O1 81.62(13) . .
O8 Cd2 O1 92.10(13) 2_556 .
N1 Cd2 O4 123.77(12) . 1_655
O8 Cd2 O4 89.78(11) 2_556 1_655
O1 Cd2 O4 152.91(12) . 1_655
N1 Cd2 O5 94.63(13) . 1_655
O8 Cd2 O5 159.83(12) 2_556 1_655
O1 Cd2 O5 88.80(13) . 1_655
O4 Cd2 O5 80.51(12) 1_655 1_655
N1 Cd2 OW1 158.29(12) . 1_655
O8 Cd2 OW1 86.22(12) 2_556 1_655
O1 Cd2 OW1 79.66(11) . 1_655
O4 Cd2 OW1 73.50(10) 1_655 1_655
O5 Cd2 OW1 74.12(11) 1_655 1_655
N1 Cd2 Cd1 138.15(10) . 1_655
O8 Cd2 Cd1 113.52(8) 2_556 1_655
O1 Cd2 Cd1 110.76(9) . 1_655
O4 Cd2 Cd1 44.86(8) 1_655 1_655
O5 Cd2 Cd1 48.04(8) 1_655 1_655
OW1 Cd2 Cd1 43.13(7) 1_655 1_655

loop_
_geom_bond_atom_site_label_1
_geom_bond_atom_site_label_2
_geom_bond_distance
_geom_bond_site_symmetry_2
C1 O1 1.250(6) .
C1 O2 1.253(6) .
C1 C2 1.548(13) .
C1 C2' 1.560(10) .
C2 C2' 0.719(12) .
C2 C3' 1.397(16) .
C2 C7 1.488(14) .
C2 C3 1.508(16) .
C2' C3 1.309(13) .
C2' C7 1.575(11) .
C2' C3' 1.597(14) .
C3' C3 0.817(12) .
C3' C4 1.572(12) .
C3 C4 1.564(12) .
C4 C5' 1.516(10) .
C4 C5 1.553(13) .
C5' C5 0.659(11) .
C5' C6 1.416(13) .
C5' C8 1.526(9) .
C5' C6' 1.568(14) .
C5 C6' 1.282(15) .
C5 C6 1.504(16) .
C5 C8 1.538(12) .
C6' C6 0.832(13) .
C6' C7 1.592(12) .
C6 C7 1.540(12) .
C8 O3 1.208(6) .
C8 O4 1.303(6) .
C9 O6 1.258(6) .
C9 O5 1.260(6) .
C9 C10 1.519(6) .
C10 C12 1.497(7) 2_457
C10 C11 1.523(7) .
C10 H10 0.9800 .
C11 C12 1.524(7) .
C11 H11A 0.9700 .
C11 H11B 0.9700 .
C12 C10 1.497(7) 2_457
C12 H12A 0.9700 .
C12 H12B 0.9700 .
C13 O7 1.248(5) .
C13 O8 1.262(5) .
C13 C14 1.522(6) .
C13 Cd1 2.750(4) .
C14 C16 1.501(7) 2_566
C14 C15 1.519(7) .
C14 H14 0.9800 .
C15 C16 1.534(6) .
C15 H15A 0.9700 .
C15 H15B 0.9700 .
C16 C14 1.501(7) 2_566
C16 H16A 0.9700 .
C16 H16B 0.9700 .
C17 N1 1.325(6) .
C17 N2 1.342(6) .
C17 H17 0.9300 .
C18 C19 1.356(7) .
C18 N1 1.372(6) .
C18 H18 0.9300 .
C19 N2 1.374(6) .
C19 H19 0.9300 .
C20 C21 1.389(7) .
C20 C25 1.394(7) .
C20 N2 1.430(5) .
C21 C22 1.374(6) .
C21 H21 0.9300 .
C22 C23 1.380(7) .
C22 H22 0.9300 .
C23 C24 1.412(6) .
C23 C30 1.460(6) 2_457
C24 C25 1.373(6) .
C24 C26 1.517(6) 2_457
C25 H25 0.9300 .
C26 C24 1.517(6) 2_457
C26 C27 1.530(7) .
C26 C28 1.531(7) .
C26 C29 1.536(6) .
C27 H27A 0.9600 .
C27 H27B 0.9600 .
C27 H27C 0.9600 .
C28 H28A 0.9600 .
C28 H28B 0.9600 .
C28 H28C 0.9600 .
C29 C34 1.382(6) .
C29 C30 1.396(6) .
C30 C31 1.389(6) .
C30 C23 1.460(6) 2_457
C31 C32 1.385(7) .
C31 H31 0.9300 .
C32 C33 1.374(7) .
C32 H32 0.9300 .
C33 C34 1.392(7) .
C33 N4 1.422(6) .
C34 H34 0.9300 .
C35 C36 1.341(7) .
C35 N4 1.397(6) .
C35 H35 0.9300 .
C36 N3 1.371(7) .
C36 H36 0.9300 .
C37 N3 1.312(6) .
C37 N4 1.360(6) .
C37 H37 0.9300 .
N1 Cd2 2.234(4) .
N3 Cd1 2.278(4) .
O1 Cd2 2.311(3) .
O4 Cd2 2.318(3) 1_455
O4 Cd1 2.415(3) .
O5 Cd2 2.362(3) 1_455
O5 Cd1 2.544(3) .
O6 Cd1 2.381(3) .
O7 Cd1 2.276(3) .
O8 Cd2 2.288(3) 2_556
O8 Cd1 2.494(3) .
OW1 Cd1 2.339(3) .
OW1 Cd2 2.452(3) 1_455
Cd1 Cd2 3.4204(12) 1_455
Cd2 O8 2.288(3) 2_556
Cd2 O4 2.318(3) 1_655
Cd2 O5 2.362(3) 1_655
Cd2 OW1 2.452(3) 1_655
Cd2 Cd1 3.4204(12) 1_655

loop_
_geom_torsion_atom_site_label_1
_geom_torsion_atom_site_label_2
_geom_torsion_atom_site_label_3
_geom_torsion_atom_site_label_4
_geom_torsion
_geom_torsion_site_symmetry_1
_geom_torsion_site_symmetry_4
O1 C1 C2 C2' 104.8(13) . .
O2 C1 C2 C2' -90.6(14) . .
O1 C1 C2 C3' 19.2(14) . .
O2 C1 C2 C3' -176.2(9) . .
C2' C1 C2 C3' -85.6(16) . .
O1 C1 C2 C7 -178.2(8) . .
O2 C1 C2 C7 -13.7(13) . .
C2' C1 C2 C7 76.9(14) . .
O1 C1 C2 C3 54.0(11) . .
O2 C1 C2 C3 -141.4(8) . .
C2' C1 C2 C3 -50.8(12) . .
C3' C2 C2' C3 -3.8(10) . .
C7 C2 C2' C3 120.7(8) . .
C1 C2 C2' C3 -123.6(7) . .
C3' C2 C2' C1 119.7(9) . .
C7 C2 C2' C1 -115.7(6) . .
C3 C2 C2' C1 123.6(7) . .
C3' C2 C2' C7 -124.5(10) . .
C3 C2 C2' C7 -120.7(8) . .
C1 C2 C2' C7 115.7(6) . .
C7 C2 C2' C3' 124.5(10) . .
C3 C2 C2' C3' 3.8(10) . .
C1 C2 C2' C3' -119.7(9) . .
O1 C1 C2' C2 -88.2(14) . .
O2 C1 C2' C2 104.0(14) . .
O1 C1 C2' C3 -5.9(12) . .
O2 C1 C2' C3 -173.8(9) . .
C2 C1 C2' C3 82.2(16) . .
O1 C1 C2' C7 -150.9(6) . .
O2 C1 C2' C7 41.2(9) . .
C2 C1 C2' C7 -62.8(13) . .
O1 C1 C2' C3' -35.5(9) . .
O2 C1 C2' C3' 156.7(7) . .
C2 C1 C2' C3' 52.7(13) . .
C2' C2 C3' C3 6.2(17) . .
C7 C2 C3' C3 -77.2(16) . .
C1 C2 C3' C3 83.3(15) . .
C2' C2 C3' C4 73.9(16) . .
C7 C2 C3' C4 -9.5(18) . .
C3 C2 C3' C4 67.7(12) . .
C1 C2 C3' C4 151.0(9) . .
C7 C2 C3' C2' -83.4(17) . .
C3 C2 C3' C2' -6.2(17) . .
C1 C2 C3' C2' 77.0(15) . .
C2 C2' C3' C3 -172(2) . .
C1 C2' C3' C3 125.7(13) . .
C7 C2' C3' C3 -118.4(13) . .
C3 C2' C3' C2 172(2) . .
C1 C2' C3' C2 -61.9(14) . .
C7 C2' C3' C2 54.1(14) . .
C2 C2' C3' C4 -116.0(16) . .
C3 C2' C3' C4 56.5(12) . .
C1 C2' C3' C4 -177.9(6) . .
C7 C2' C3' C4 -61.9(9) . .
C2 C3' C3 C2' -3.4(9) . .
C4 C3' C3 C2' -123.9(8) . .
C4 C3' C3 C2 -120.5(8) . .
C2' C3' C3 C2 3.4(9) . .
C2 C3' C3 C4 120.5(8) . .
C2' C3' C3 C4 123.9(8) . .
C2 C2' C3 C3' 6.6(18) . .
C1 C2' C3 C3' -67.2(15) . .
C7 C2' C3 C3' 74.1(15) . .
C1 C2' C3 C2 -73.8(14) . .
C7 C2' C3 C2 67.5(14) . .
C3' C2' C3 C2 -6.6(18) . .
C2 C2' C3 C4 -68.9(17) . .
C1 C2' C3 C4 -142.7(9) . .
C7 C2' C3 C4 -1.4(15) . .
C3' C2' C3 C4 -75.5(14) . .
C2' C2 C3 C3' -173(2) . .
C7 C2 C3 C3' 119.7(14) . .
C1 C2 C3 C3' -112.1(14) . .
C3' C2 C3 C2' 173(2) . .
C7 C2 C3 C2' -67.5(14) . .
C1 C2 C3 C2' 60.8(13) . .
C2' C2 C3 C4 124.3(15) . .
C3' C2 C3 C4 -62.9(12) . .
C7 C2 C3 C4 56.8(13) . .
C1 C2 C3 C4 -174.9(8) . .
C3' C3 C4 C5' -81.9(13) . .
C2' C3 C4 C5' 3.8(15) . .
C2 C3 C4 C5' -24.6(13) . .
C3' C3 C4 C5 -108.3(13) . .
C2' C3 C4 C5 -22.6(14) . .
C2 C3 C4 C5 -50.9(12) . .
C2' C3 C4 C3' 85.7(14) . .
C2 C3 C4 C3' 57.3(12) . .
C3 C3' C4 C5' 111.1(12) . .
C2 C3' C4 C5' 39.3(13) . .
C2' C3' C4 C5' 66.1(9) . .
C3 C3' C4 C5 85.4(14) . .
C2 C3' C4 C5 13.7(14) . .
C2' C3' C4 C5 40.4(11) . .
C2 C3' C4 C3 -71.8(13) . .
C2' C3' C4 C3 -45.0(10) . .
C3 C4 C5' C5 -81.6(15) . .
C3' C4 C5' C5 -113.5(14) . .
C5 C4 C5' C6 77.8(15) . .
C3 C4 C5' C6 -3.8(13) . .
C3' C4 C5' C6 -35.7(12) . .
C5 C4 C5' C8 -73.5(13) . .
C3 C4 C5' C8 -155.1(7) . .
C3' C4 C5' C8 173.0(7) . .
C5 C4 C5' C6' 46.2(13) . .
C3 C4 C5' C6' -35.4(11) . .
C3' C4 C5' C6' -67.3(9) . .
C6 C5' C5 C6' -3.0(11) . .
C4 C5' C5 C6' 120.0(10) . .
C8 C5' C5 C6' -124.7(11) . .
C4 C5' C5 C6 122.9(6) . .
C8 C5' C5 C6 -121.7(6) . .
C6' C5' C5 C6 3.0(11) . .
C6 C5' C5 C8 121.7(6) . .
C4 C5' C5 C8 -115.4(5) . .
C6' C5' C5 C8 124.7(11) . .
C6 C5' C5 C4 -122.9(6) . .
C8 C5' C5 C4 115.4(5) . .
C6' C5' C5 C4 -120.0(10) . .
C3 C4 C5 C5' 109.4(14) . .
C3' C4 C5 C5' 76.9(15) . .
C5' C4 C5 C6' -95.9(18) . .
C3 C4 C5 C6' 13.5(16) . .
C3' C4 C5 C6' -19.1(16) . .
C5' C4 C5 C6 -59.0(13) . .
C3 C4 C5 C6 50.4(12) . .
C3' C4 C5 C6 17.8(13) . .
C5' C4 C5 C8 69.1(13) . .
C3 C4 C5 C8 178.5(7) . .
C3' C4 C5 C8 146.0(8) . .
C5' C5 C6' C6 5.0(19) . .
C8 C5 C6' C6 -77.7(16) . .
C4 C5 C6' C6 84.7(16) . .
C6 C5 C6' C5' -5.0(19) . .
C8 C5 C6' C5' -82.8(17) . .
C4 C5 C6' C5' 79.7(17) . .
C5' C5 C6' C7 -61.6(18) . .
C6 C5 C6' C7 -66.6(13) . .
C8 C5 C6' C7 -144.4(10) . .
C4 C5 C6' C7 18.1(18) . .
C5 C5' C6' C6 -174(2) . .
C4 C5' C6' C6 122.1(13) . .
C8 C5' C6' C6 -115.9(12) . .
C6 C5' C6' C5 174(2) . .
C4 C5' C6' C5 -63.5(15) . .
C8 C5' C6' C5 58.5(15) . .
C5 C5' C6' C7 127.6(17) . .
C6 C5' C6' C7 -58.0(11) . .
C4 C5' C6' C7 64.1(9) . .
C8 C5' C6' C7 -173.9(6) . .
C5 C6' C6 C5' -2.3(9) . .
C7 C6' C6 C5' 121.3(7) . .
C5' C6' C6 C5 2.3(9) . .
C7 C6' C6 C5 123.6(8) . .
C5 C6' C6 C7 -123.6(8) . .
C5' C6' C6 C7 -121.3(7) . .
C5 C5' C6 C6' 4.5(17) . .
C4 C5' C6 C6' -71.2(14) . .
C8 C5' C6 C6' 78.1(13) . .
C4 C5' C6 C5 -75.7(14) . .
C8 C5' C6 C5 73.6(14) . .
C6' C5' C6 C5 -4.5(17) . .
C5 C5' C6 C7 77.4(16) . .
C4 C5' C6 C7 1.7(14) . .
C8 C5' C6 C7 151.0(8) . .
C6' C5' C6 C7 72.9(13) . .
C5' C5 C6 C6' -175(2) . .
C8 C5 C6 C6' 120.8(14) . .
C4 C5 C6 C6' -112.9(14) . .
C6' C5 C6 C5' 175(2) . .
C8 C5 C6 C5' -64.4(13) . .
C4 C5 C6 C5' 61.8(13) . .
C5' C5 C6 C7 -114.1(15) . .
C6' C5 C6 C7 60.6(12) . .
C8 C5 C6 C7 -178.6(8) . .
C4 C5 C6 C7 -52.3(12) . .
C2' C2 C7 C6 -113.4(14) . .
C3' C2 C7 C6 -25.3(16) . .
C3 C2 C7 C6 -59.7(13) . .
C1 C2 C7 C6 173.2(8) . .
C3' C2 C7 C2' 88.2(17) . .
C3 C2 C7 C2' 53.8(12) . .
C1 C2 C7 C2' -73.3(13) . .
C2' C2 C7 C6' -80.2(15) . .
C3' C2 C7 C6' 8.0(17) . .
C3 C2 C7 C6' -26.4(14) . .
C1 C2 C7 C6' -153.5(8) . .
C6' C6 C7 C2 105.7(13) . .
C5' C6 C7 C2 29.2(13) . .
C5 C6 C7 C2 56.3(12) . .
C6' C6 C7 C2' 77.2(14) . .
C5' C6 C7 C2' 0.7(14) . .
C5 C6 C7 C2' 27.8(13) . .
C5' C6 C7 C6' -76.4(13) . .
C5 C6 C7 C6' -49.4(11) . .
C3 C2' C7 C2 -79.9(15) . .
C1 C2' C7 C2 66.6(13) . .
C3' C2' C7 C2 -49.0(13) . .
C2 C2' C7 C6 79.0(16) . .
C3 C2' C7 C6 -0.9(14) . .
C1 C2' C7 C6 145.6(8) . .
C3' C2' C7 C6 30.0(11) . .
C2 C2' C7 C6' 110.7(14) . .
C3 C2' C7 C6' 30.9(12) . .
C1 C2' C7 C6' 177.3(6) . .
C3' C2' C7 C6' 61.8(9) . .
C6 C6' C7 C2 -88.0(14) . .
C5 C6' C7 C2 -12.2(15) . .
C5' C6' C7 C2 -34.4(12) . .
C5 C6' C7 C6 75.7(14) . .
C5' C6' C7 C6 53.6(11) . .
C6 C6' C7 C2' -116.1(12) . .
C5 C6' C7 C2' -40.4(14) . .
C5' C6' C7 C2' -62.6(10) . .
C5 C5' C8 O3 -84.5(14) . .
C6 C5' C8 O3 -161.4(8) . .
C4 C5' C8 O3 -9.6(10) . .
C6' C5' C8 O3 -128.3(7) . .
C5 C5' C8 O4 106.1(13) . .
C6 C5' C8 O4 29.2(10) . .
C4 C5' C8 O4 -179.0(6) . .
C6' C5' C8 O4 62.3(8) . .
C6 C5' C8 C5 -76.9(15) . .
C4 C5' C8 C5 74.9(14) . .
C6' C5' C8 C5 -43.8(13) . .
C5' C5 C8 O3 110.3(13) . .
C6' C5 C8 O3 -153.2(11) . .
C6 C5 C8 O3 170.7(8) . .
C4 C5 C8 O3 42.5(11) . .
C5' C5 C8 O4 -86.0(14) . .
C6' C5 C8 O4 10.5(15) . .
C6 C5 C8 O4 -25.6(12) . .
C4 C5 C8 O4 -153.8(7) . .
C6' C5 C8 C5' 96.5(18) . .
C6 C5 C8 C5' 60.4(13) . .
C4 C5 C8 C5' -67.8(13) . .
O6 C9 C10 C12 5.1(7) . 2_457
O5 C9 C10 C12 -176.0(5) . 2_457
O6 C9 C10 C11 134.0(5) . .
O5 C9 C10 C11 -47.2(6) . .
C12 C10 C11 C12 -54.0(7) 2_457 .
C9 C10 C11 C12 175.7(5) . .
C10 C11 C12 C10 53.5(7) . 2_457
O7 C13 C14 C16 40.2(7) . 2_566
O8 C13 C14 C16 -142.1(5) . 2_566
Cd1 C13 C14 C16 86(3) . 2_566
O7 C13 C14 C15 -84.3(6) . .
O8 C13 C14 C15 93.4(6) . .
Cd1 C13 C14 C15 -39(3) . .
C16 C14 C15 C16 55.9(7) 2_566 .
C13 C14 C15 C16 -178.7(5) . .
C14 C15 C16 C14 -55.7(7) . 2_566
N1 C18 C19 N2 -1.0(6) . .
C25 C20 C21 C22 -2.0(7) . .
N2 C20 C21 C22 178.7(4) . .
C20 C21 C22 C23 3.0(8) . .
C21 C22 C23 C24 -1.5(8) . .
C21 C22 C23 C30 179.2(5) . 2_457
C22 C23 C24 C25 -1.2(8) . .
C30 C23 C24 C25 178.3(5) 2_457 .
C22 C23 C24 C26 178.5(5) . 2_457
C30 C23 C24 C26 -2.0(6) 2_457 2_457
C23 C24 C25 C20 2.2(7) . .
C26 C24 C25 C20 -177.5(5) 2_457 .
C21 C20 C25 C24 -0.6(7) . .
N2 C20 C25 C24 178.6(4) . .
C24 C26 C29 C34 -176.3(5) 2_457 .
C27 C26 C29 C34 -56.8(7) . .
C28 C26 C29 C34 66.9(7) . .
C24 C26 C29 C30 4.5(5) 2_457 .
C27 C26 C29 C30 123.9(5) . .
C28 C26 C29 C30 -112.4(5) . .
C34 C29 C30 C31 -1.5(7) . .
C26 C29 C30 C31 177.8(5) . .
C34 C29 C30 C23 177.1(5) . 2_457
C26 C29 C30 C23 -3.6(6) . 2_457
C29 C30 C31 C32 -0.7(7) . .
C23 C30 C31 C32 -179.0(5) 2_457 .
C30 C31 C32 C33 2.5(8) . .
C31 C32 C33 C34 -2.0(8) . .
C31 C32 C33 N4 179.6(5) . .
C30 C29 C34 C33 2.0(7) . .
C26 C29 C34 C33 -177.2(5) . .
C32 C33 C34 C29 -0.2(7) . .
N4 C33 C34 C29 178.1(4) . .
N4 C35 C36 N3 -0.3(7) . .
N2 C17 N1 C18 0.1(6) . .
N2 C17 N1 Cd2 171.7(3) . .
C19 C18 N1 C17 0.6(6) . .
C19 C18 N1 Cd2 -169.8(4) . .
N1 C17 N2 C19 -0.7(6) . .
N1 C17 N2 C20 -178.8(4) . .
C18 C19 N2 C17 1.0(6) . .
C18 C19 N2 C20 179.1(4) . .
C21 C20 N2 C17 143.9(5) . .
C25 C20 N2 C17 -35.3(7) . .
C21 C20 N2 C19 -33.9(7) . .
C25 C20 N2 C19 146.9(5) . .
N4 C37 N3 C36 -1.2(6) . .
N4 C37 N3 Cd1 178.8(3) . .
C35 C36 N3 C37 0.9(7) . .
C35 C36 N3 Cd1 -179.1(4) . .
N3 C37 N4 C35 1.0(6) . .
N3 C37 N4 C33 -177.8(4) . .
C36 C35 N4 C37 -0.4(6) . .
C36 C35 N4 C33 178.4(5) . .
C32 C33 N4 C37 156.7(5) . .
C34 C33 N4 C37 -21.7(8) . .
C32 C33 N4 C35 -21.8(8) . .
C34 C33 N4 C35 159.8(5) . .
O2 C1 O1 Cd2 8.8(9) . .
C2 C1 O1 Cd2 172.6(6) . .
C2' C1 O1 Cd2 -158.0(5) . .
O3 C8 O4 Cd2 -1.1(6) . 1_455
C5' C8 O4 Cd2 168.6(4) . 1_455
C5 C8 O4 Cd2 -164.1(6) . 1_455
O3 C8 O4 Cd1 104.6(6) . .
C5' C8 O4 Cd1 -85.7(5) . .
C5 C8 O4 Cd1 -58.5(7) . .
O6 C9 O5 Cd2 86.6(6) . 1_455
C10 C9 O5 Cd2 -92.3(5) . 1_455
O6 C9 O5 Cd1 -0.4(5) . .
C10 C9 O5 Cd1 -179.3(4) . .
O5 C9 O6 Cd1 0.5(5) . .
C10 C9 O6 Cd1 179.3(4) . .
O8 C13 O7 Cd1 -4.4(5) . .
C14 C13 O7 Cd1 173.3(4) . .
O7 C13 O8 Cd2 -151.2(4) . 2_556
C14 C13 O8 Cd2 31.2(7) . 2_556
Cd1 C13 O8 Cd2 -155.1(4) . 2_556
O7 C13 O8 Cd1 3.9(5) . .
C14 C13 O8 Cd1 -173.7(4) . .
C13 O7 Cd1 N3 -102.2(3) . .
C13 O7 Cd1 OW1 -10.3(4) . .
C13 O7 Cd1 O6 164.1(3) . .
C13 O7 Cd1 O4 76.8(3) . .
C13 O7 Cd1 O8 2.4(3) . .
C13 O7 Cd1 O5 175.7(3) . .
C13 O7 Cd1 Cd2 64.1(4) . 1_455
C37 N3 Cd1 O7 -155.8(4) . .
C36 N3 Cd1 O7 24.1(5) . .
C37 N3 Cd1 OW1 71.0(4) . .
C36 N3 Cd1 OW1 -109.1(5) . .
C37 N3 Cd1 O6 -54.1(4) . .
C36 N3 Cd1 O6 125.8(5) . .
C37 N3 Cd1 O4 26.8(6) . .
C36 N3 Cd1 O4 -153.2(4) . .
C37 N3 Cd1 O8 151.1(4) . .
C36 N3 Cd1 O8 -29.0(5) . .
C37 N3 Cd1 O5 -1.7(4) . .
C36 N3 Cd1 O5 178.3(5) . .
C37 N3 Cd1 C13 178.0(4) . .
C36 N3 Cd1 C13 -2.1(5) . .
C37 N3 Cd1 Cd2 31.1(4) . 1_455
C36 N3 Cd1 Cd2 -148.9(5) . 1_455
Cd2 OW1 Cd1 O7 141.82(14) 1_455 .
Cd2 OW1 Cd1 N3 -126.74(12) 1_455 .
Cd2 OW1 Cd1 O6 -31.42(17) 1_455 .
Cd2 OW1 Cd1 O4 38.09(10) 1_455 .
Cd2 OW1 Cd1 O8 131.46(12) 1_455 .
Cd2 OW1 Cd1 O5 -40.92(10) 1_455 .
Cd2 OW1 Cd1 C13 137.02(12) 1_455 .
C9 O6 Cd1 O7 173.4(3) . .
C9 O6 Cd1 N3 82.4(3) . .
C9 O6 Cd1 OW1 -11.6(3) . .
C9 O6 Cd1 O4 -76.6(3) . .
C9 O6 Cd1 O8 -155.5(3) . .
C9 O6 Cd1 O5 -0.2(3) . .
C9 O6 Cd1 C13 -177.7(3) . .
C9 O6 Cd1 Cd2 -33.7(3) . 1_455
C8 O4 Cd1 O7 76.7(4) . .
Cd2 O4 Cd1 O7 -171.41(10) 1_455 .
C8 O4 Cd1 N3 -106.2(5) . .
Cd2 O4 Cd1 N3 5.7(4) 1_455 .
C8 O4 Cd1 OW1 -152.7(4) . .
Cd2 O4 Cd1 OW1 -40.78(10) 1_455 .
C8 O4 Cd1 O6 -23.4(3) . .
Cd2 O4 Cd1 O6 88.57(12) 1_455 .
C8 O4 Cd1 O8 127.8(3) . .
Cd2 O4 Cd1 O8 -120.27(11) 1_455 .
C8 O4 Cd1 O5 -76.7(3) . .
Cd2 O4 Cd1 O5 35.24(10) 1_455 .
C8 O4 Cd1 C13 103.3(4) . .
Cd2 O4 Cd1 C13 -144.77(12) 1_455 .
C8 O4 Cd1 Cd2 -111.9(4) . 1_455
C13 O8 Cd1 O7 -2.3(3) . .
Cd2 O8 Cd1 O7 150.0(3) 2_556 .
C13 O8 Cd1 N3 79.2(3) . .
Cd2 O8 Cd1 N3 -128.5(2) 2_556 .
C13 O8 Cd1 OW1 168.3(3) . .
Cd2 O8 Cd1 OW1 -39.4(2) 2_556 .
C13 O8 Cd1 O6 -41.1(4) . .
Cd2 O8 Cd1 O6 111.2(3) 2_556 .
C13 O8 Cd1 O4 -118.2(3) . .
Cd2 O8 Cd1 O4 34.1(2) 2_556 .
C13 O8 Cd1 O5 -176.1(3) . .
Cd2 O8 Cd1 O5 -23.8(4) 2_556 .
Cd2 O8 Cd1 C13 152.3(4) 2_556 .
C13 O8 Cd1 Cd2 -156.7(3) . 1_455
Cd2 O8 Cd1 Cd2 -4.4(3) 2_556 1_455
C9 O5 Cd1 O7 -14.1(4) . .
Cd2 O5 Cd1 O7 -141.7(3) 1_455 .
C9 O5 Cd1 N3 -97.1(3) . .
Cd2 O5 Cd1 N3 135.27(14) 1_455 .
C9 O5 Cd1 OW1 170.5(3) . .
Cd2 O5 Cd1 OW1 42.87(11) 1_455 .
C9 O5 Cd1 O6 0.2(3) . .
Cd2 O5 Cd1 O6 -127.36(17) 1_455 .
C9 O5 Cd1 O4 93.1(3) . .
Cd2 O5 Cd1 O4 -34.47(10) 1_455 .
C9 O5 Cd1 O8 154.4(3) . .
Cd2 O5 Cd1 O8 26.8(3) 1_455 .
C9 O5 Cd1 C13 93(3) . .
Cd2 O5 Cd1 C13 -35(3) 1_455 .
C9 O5 Cd1 Cd2 127.6(3) . 1_455
O8 C13 Cd1 O7 175.8(5) . .
C14 C13 Cd1 O7 -49(2) . .
O7 C13 Cd1 N3 79.2(3) . .
O8 C13 Cd1 N3 -105.0(3) . .
C14 C13 Cd1 N3 30(3) . .
O7 C13 Cd1 OW1 172.2(3) . .
O8 C13 Cd1 OW1 -12.0(3) . .
C14 C13 Cd1 OW1 123(3) . .
O7 C13 Cd1 O6 -19.7(4) . .
O8 C13 Cd1 O6 156.1(3) . .
C14 C13 Cd1 O6 -69(3) . .
O7 C13 Cd1 O4 -111.1(3) . .
O8 C13 Cd1 O4 64.7(3) . .
C14 C13 Cd1 O4 -160(3) . .
O7 C13 Cd1 O8 -175.8(5) . .
C14 C13 Cd1 O8 135(3) . .
O7 C13 Cd1 O5 -111(3) . .
O8 C13 Cd1 O5 65(3) . .
C14 C13 Cd1 O5 -160(3) . .
O7 C13 Cd1 Cd2 -144.4(3) . 1_455
O8 C13 Cd1 Cd2 31.4(3) . 1_455
C14 C13 Cd1 Cd2 166(2) . 1_455
C17 N1 Cd2 O8 -111.3(4) . 2_556
C18 N1 Cd2 O8 57.6(5) . 2_556
C17 N1 Cd2 O1 -21.5(4) . .
C18 N1 Cd2 O1 147.5(5) . .
C17 N1 Cd2 O4 148.3(3) . 1_655
C18 N1 Cd2 O4 -42.7(5) . 1_655
C17 N1 Cd2 O5 66.6(4) . 1_655
C18 N1 Cd2 O5 -124.4(4) . 1_655
C17 N1 Cd2 OW1 9.2(6) . 1_655
C18 N1 Cd2 OW1 178.2(4) . 1_655
C17 N1 Cd2 Cd1 90.4(4) . 1_655
C18 N1 Cd2 Cd1 -100.6(4) . 1_655
C1 O1 Cd2 N1 144.8(5) . .
C1 O1 Cd2 O8 -109.9(5) . 2_556
C1 O1 Cd2 O4 -16.2(7) . 1_655
C1 O1 Cd2 O5 50.0(5) . 1_655
C1 O1 Cd2 OW1 -24.1(5) . 1_655
C1 O1 Cd2 Cd1 6.3(5) . 1_655
